data_1528520
loop_
_publ_author_name
'Geller, S.'
'Dudley, T.O.'

_publ_section_title
;
 The Crystal Structure of Strontium Tetraiododiargentate Octahydrate, Sr
 Ag2 I4 (H2 O)8
;
_journal_name_full 'Journal of Solid State Chemistry'
_journal_page_first 321
_journal_page_last 328
_journal_volume 26
_journal_year 1978
_chemical_formula_sum 'Ag2 H16 I4 O8 Sr'
_chemical_name_systematic 'Sr Ag2 I4 (H2 O)8'
_space_group_IT_number 97
_symmetry_space_group_name_Hall 'I 4 2'
_symmetry_space_group_name_H-M 'I 4 2 2'
_cell_angle_alpha 90
_cell_angle_beta 90
_cell_angle_gamma 90
_cell_formula_units_Z 2
_cell_length_a 12.86
_cell_length_b 12.86
_cell_length_c 5.56
_cell_volume 919.511
_citation_journal_id_ASTM JSSCBI
_cod_data_source_file Geller_JSSCBI_1978_20.cif
_cod_data_source_block H16Ag2I4O8Sr1
_cod_original_cell_volume 919.5105
_cod_original_formula_sum 'H16 Ag2 I4 O8 Sr1'
_cod_database_code 1528520

loop_
_symmetry_equiv_pos_as_xyz
x,y,z
-y,x,z
-x,-y,z
y,-x,z
x,-y,-z
y,x,-z
-x,y,-z
-y,-x,-z
x+1/2,y+1/2,z+1/2
-y+1/2,x+1/2,z+1/2
-x+1/2,-y+1/2,z+1/2
y+1/2,-x+1/2,z+1/2
x+1/2,-y+1/2,-z+1/2
y+1/2,x+1/2,-z+1/2
-x+1/2,y+1/2,-z+1/2
-y+1/2,-x+1/2,-z+1/2

loop_
_atom_site_label
_atom_site_type_symbol
_atom_site_fract_x
_atom_site_fract_y
_atom_site_fract_z
_atom_site_occupancy
_atom_site_U_iso_or_equiv
I1 I-1 0.13866 0.63866 0.25 1 0.0
Sr1 Sr+2 0 0 0 1 0.0
Ag1 Ag+1 0.5 0 0 1 0.0
O1 O-2 0.0667 0.16 0.2471 1 0.0
